data_7128391
loop_
_publ_author_name
'Kimaru, Natsuki'
'Komatsuki, Keiichi'
'Saito, Kodai'
'Yamada, Tohru'

_publ_section_title
;
 Decarboxylation-triggered homo-Nazarov cyclization of cyclic enol
 carbonates catalyzed by rhenium complex.
;
_journal_issue 50
_journal_name_full 'Chemical communications (Cambridge, England)'
_journal_page_first 6133
_journal_page_last 6136
_journal_paper_doi 10.1039/d1cc01144h
_journal_volume 57
_journal_year 2021
_chemical_formula_sum 'C16 H19 Br O'
_chemical_formula_weight 307.22
_space_group_crystal_system triclinic
_space_group_IT_number 2
_space_group_name_Hall '-P 1'
_space_group_name_H-M_alt 'P -1'
_atom_sites_solution_hydrogens geom
_audit_update_record
;
2021-01-20 deposited with the CCDC.	2021-05-20 downloaded from the CCDC.
;
_cell_angle_alpha 65.911(2)
_cell_angle_beta 76.843(3)
_cell_angle_gamma 81.307(3)
_cell_formula_units_Z 2
_cell_length_a 6.7413(5)
_cell_length_b 11.0630(8)
_cell_length_c 11.1739(8)
_cell_measurement_reflns_used 3987
_cell_measurement_temperature 253.(2)
_cell_measurement_theta_max 25.0578
_cell_measurement_theta_min 3.3771
_cell_volume 739.20(9)
_computing_cell_refinement 'SAINT V8.37A (Bruker AXS Inc., 2015)'
_computing_data_reduction 'SAINT V8.37A (Bruker AXS Inc., 2015)'
_computing_structure_refinement 'SHELXL-2014/7 (Sheldrick, 2014)'
_diffrn_ambient_temperature 253.(2)
_diffrn_detector_area_resol_mean 7.4074
_diffrn_measured_fraction_theta_full 0.942
_diffrn_measured_fraction_theta_max 0.942
_diffrn_measurement_device_type 'Bruker D8 goniometer'
_diffrn_measurement_method 'omega scan'
_diffrn_radiation_type 'Mo K\a'
_diffrn_radiation_wavelength 0.71073
_diffrn_reflns_av_R_equivalents 0.0508
_diffrn_reflns_av_unetI/netI 0.0539
_diffrn_reflns_limit_h_max 8
_diffrn_reflns_limit_h_min -7
_diffrn_reflns_limit_k_max 13
_diffrn_reflns_limit_k_min -13
_diffrn_reflns_limit_l_max 13
_diffrn_reflns_limit_l_min -13
_diffrn_reflns_number 6595
_diffrn_reflns_theta_full 25.06
_diffrn_reflns_theta_max 25.06
_diffrn_reflns_theta_min 3.38
_exptl_absorpt_coefficient_mu 2.767
_exptl_absorpt_correction_T_max 0.53
_exptl_absorpt_correction_T_min 0.23
_exptl_absorpt_correction_type multi-scan
_exptl_absorpt_process_details 'SADABS V2014/5 (Bruker AXS Inc.)'
_exptl_crystal_colour colorless
_exptl_crystal_density_diffrn 1.380
_exptl_crystal_density_method 'not measured'
_exptl_crystal_description prism
_exptl_crystal_F_000 316
_exptl_crystal_size_max 0.870
_exptl_crystal_size_mid 0.440
_exptl_crystal_size_min 0.260
_refine_diff_density_max 0.601
_refine_diff_density_min -0.650
_refine_ls_extinction_method none
_refine_ls_goodness_of_fit_ref 1.530
_refine_ls_hydrogen_treatment constr
_refine_ls_matrix_type full
_refine_ls_number_parameters 167
_refine_ls_number_reflns 2467
_refine_ls_number_restraints 0
_refine_ls_restrained_S_all 1.530
_refine_ls_R_factor_all 0.0543
_refine_ls_R_factor_gt 0.0481
_refine_ls_shift/su_max 0.001
_refine_ls_shift/su_mean 0.000
_refine_ls_structure_factor_coef Fsqd
_refine_ls_weighting_details 'w=1/[\s^2^(Fo^2^)+(0.0631P)^2^] where P=(Fo^2^+2Fc^2^)/3'
_refine_ls_weighting_scheme calc
_refine_ls_wR_factor_gt 0.1466
_refine_ls_wR_factor_ref 0.1500
_reflns_number_gt 2156
_reflns_number_total 2467
_reflns_threshold_expression 'I > 2\s(I)'
_cod_data_source_file d1cc01144h2.cif
_cod_data_source_block 20191125_kimaru
_cod_depositor_comments 'Adding full bibliography for 7128391--7128392.cif.'
_cod_database_code 7128391

loop_
_space_group_symop_operation_xyz
'x, y, z'
'-x, -y, -z'

loop_
_atom_site_type_symbol
_atom_site_label
_atom_site_fract_x
_atom_site_fract_y
_atom_site_fract_z
_atom_site_U_iso_or_equiv
_atom_site_adp_type
_atom_site_calc_flag
_atom_site_refinement_flags_adp
_atom_site_refinement_flags_occupancy
_atom_site_refinement_flags_posn
_atom_site_occupancy
_atom_site_disorder_assembly
_atom_site_disorder_group
Br Br1 0.87230(5) 1.01138(4) 0.21779(4) 0.0752(3) Uani d . . . 1 . .
O O1 0.2317(4) 0.3870(2) 0.43475(19) 0.0497(6) Uani d . . . 1 . .
H H1 0.2142 0.4474 0.4615 0.075 Uiso calc U . R 1 . .
C C1 0.1565(4) 0.4317(3) 0.3114(3) 0.0395(6) Uani d . . . 1 . .
C C2 0.2537(5) 0.5589(3) 0.2158(3) 0.0439(7) Uani d . . . 1 . .
H H2 0.4002 0.5465 0.184 0.053 Uiso calc U . R 1 . .
C C3 0.3545(5) 0.7700(3) 0.2252(3) 0.0464(7) Uani d . . . 1 . .
C C4 -0.0687(5) 0.4550(3) 0.3408(3) 0.0454(7) Uani d . . . 1 . .
C C5 0.2142(5) 0.3169(3) 0.2619(3) 0.0475(7) Uani d . . . 1 . .
C C6 0.6619(5) 0.9147(3) 0.2194(4) 0.0532(8) Uani d . . . 1 . .
C C7 0.1926(5) 0.6881(3) 0.2355(3) 0.0461(7) Uani d . . . 1 . .
H H7 0.0733 0.6851 0.3056 0.055 Uiso calc U . R 1 . .
C C8 0.3515(5) 0.8082(4) 0.3298(3) 0.0557(8) Uani d . . . 1 . .
H H8 0.2447 0.7849 0.4026 0.067 Uiso calc U . R 1 . .
C C9 0.1489(6) 0.6718(4) 0.1174(3) 0.0608(9) Uani d . . . 1 . .
H H9A 0.0081 0.6636 0.1165 0.073 Uiso calc U . R 1 . .
H H9B 0.2296 0.7193 0.0307 0.073 Uiso calc U . R 1 . .
C C10 0.6655(6) 0.8818(4) 0.1136(4) 0.0675(10) Uani d . . . 1 . .
H H10 0.7706 0.907 0.0398 0.081 Uiso calc U . R 1 . .
C C11 -0.2455(5) 0.4743(4) 0.3610(4) 0.0653(10) Uani d . . . 1 . .
H H11 -0.3867 0.4897 0.3772 0.078 Uiso calc U . R 1 . .
C C12 0.5038(6) 0.8802(4) 0.3278(3) 0.0606(9) Uani d . . . 1 . .
H H12 0.4998 0.905 0.3985 0.073 Uiso calc U . R 1 . .
C C13 0.1404(7) 0.3538(4) 0.1310(3) 0.0671(10) Uani d . . . 1 . .
H H13A 0.2029 0.4321 0.0648 0.101 Uiso calc U . R 1 . .
H H13B -0.0053 0.3703 0.1449 0.101 Uiso calc U . R 1 . .
H H13C 0.1771 0.282 0.1012 0.101 Uiso calc U . R 1 . .
C C14 0.5104(6) 0.8107(4) 0.1177(4) 0.0652(10) Uani d . . . 1 . .
H H14 0.5119 0.7896 0.045 0.078 Uiso calc U . R 1 . .
C C15 0.4452(6) 0.2872(4) 0.2396(4) 0.0661(10) Uani d . . . 1 . .
H H15A 0.4936 0.2682 0.3203 0.099 Uiso calc U . R 1 . .
H H15B 0.5095 0.3629 0.1695 0.099 Uiso calc U . R 1 . .
H H15C 0.4778 0.2119 0.215 0.099 Uiso calc U . R 1 . .
C C16 0.1133(7) 0.1904(4) 0.3667(4) 0.0651(10) Uani d . . . 1 . .
H H16A 0.1542 0.1186 0.3372 0.098 Uiso calc U . R 1 . .
H H16B -0.0325 0.2061 0.3779 0.098 Uiso calc U . R 1 . .
H H16C 0.1552 0.1679 0.4502 0.098 Uiso calc U . R 1 . .

loop_
_atom_site_aniso_label
_atom_site_aniso_U_11
_atom_site_aniso_U_22
_atom_site_aniso_U_33
_atom_site_aniso_U_12
_atom_site_aniso_U_13
_atom_site_aniso_U_23
Br1 0.0526(3) 0.0572(3) 0.1120(4) -0.0071(2) -0.0190(2) -0.0258(3)
O1 0.0562(13) 0.0596(14) 0.0440(11) 0.0019(11) -0.0173(10) -0.0286(11)
C1 0.0354(14) 0.0529(18) 0.0392(13) 0.0036(13) -0.0070(11) -0.0290(13)
C2 0.0391(15) 0.0532(19) 0.0452(15) 0.0040(14) -0.0043(12) -0.0291(15)
C3 0.0420(16) 0.0445(17) 0.0519(16) 0.0060(14) -0.0054(13) -0.0226(14)
C4 0.0407(17) 0.062(2) 0.0451(15) -0.0013(15) -0.0062(12) -0.0334(15)
C5 0.0457(17) 0.0564(19) 0.0511(16) 0.0025(15) -0.0067(13) -0.0347(16)
C6 0.0412(16) 0.0361(16) 0.075(2) 0.0050(13) -0.0126(16) -0.0160(16)
C7 0.0401(16) 0.0452(18) 0.0541(16) 0.0044(14) -0.0041(13) -0.0253(15)
C8 0.0505(18) 0.067(2) 0.0495(16) -0.0105(17) 0.0020(14) -0.0266(17)
C9 0.068(2) 0.058(2) 0.0540(18) -0.0024(18) -0.0209(17) -0.0151(17)
C10 0.060(2) 0.063(2) 0.072(2) -0.0075(19) 0.0174(18) -0.033(2)
C11 0.0406(19) 0.103(3) 0.070(2) 0.0038(19) -0.0074(16) -0.055(2)
C12 0.062(2) 0.065(2) 0.0545(18) -0.0085(19) -0.0098(16) -0.0222(18)
C13 0.081(3) 0.084(3) 0.0593(19) 0.006(2) -0.0162(18) -0.053(2)
C14 0.062(2) 0.074(3) 0.070(2) -0.016(2) 0.0154(18) -0.049(2)
C15 0.0488(19) 0.066(2) 0.096(3) 0.0107(17) -0.0066(19) -0.053(2)
C16 0.074(3) 0.059(2) 0.074(2) -0.009(2) -0.009(2) -0.039(2)

loop_
_atom_type_symbol
_atom_type_description
_atom_type_scat_dispersion_real
_atom_type_scat_dispersion_imag
_atom_type_scat_source
C C 0.0033 0.0016 'International Tables Vol C Tables 4.2.6.8 and 6.1.1.4'
H H 0.0000 0.0000 'International Tables Vol C Tables 4.2.6.8 and 6.1.1.4'
O O 0.0106 0.0060 'International Tables Vol C Tables 4.2.6.8 and 6.1.1.4'
Br Br -0.2901 2.4595 'International Tables Vol C Tables 4.2.6.8 and 6.1.1.4'

loop_
_geom_angle_atom_site_label_1
_geom_angle_atom_site_label_2
_geom_angle_atom_site_label_3
_geom_angle_site_symmetry_1
_geom_angle_site_symmetry_3
_geom_angle
_geom_angle_publ_flag
C1 O1 H1 . . 109.5 ?
O1 C1 C4 . . 108.2(2) ?
O1 C1 C2 . . 108.3(2) ?
C4 C1 C2 . . 110.5(3) ?
O1 C1 C5 . . 105.8(2) ?
C4 C1 C5 . . 110.4(2) ?
C2 C1 C5 . . 113.3(2) ?
C9 C2 C1 . . 124.4(3) ?
C9 C2 C7 . . 59.7(2) ?
C1 C2 C7 . . 121.5(2) ?
C9 C2 H2 . . 113.6 ?
C1 C2 H2 . . 113.6 ?
C7 C2 H2 . . 113.6 ?
C14 C3 C8 . . 117.4(3) ?
C14 C3 C7 . . 123.6(3) ?
C8 C3 C7 . . 119.0(3) ?
C11 C4 C1 . . 178.6(3) ?
C13 C5 C15 . . 109.0(3) ?
C13 C5 C16 . . 108.7(3) ?
C15 C5 C16 . . 108.6(3) ?
C13 C5 C1 . . 110.1(3) ?
C15 C5 C1 . . 110.5(3) ?
C16 C5 C1 . . 109.9(3) ?
C10 C6 C12 . . 120.7(3) ?
C10 C6 Br1 . . 120.2(3) ?
C12 C6 Br1 . . 119.0(3) ?
C3 C7 C9 . . 122.9(3) ?
C3 C7 C2 . . 118.8(3) ?
C9 C7 C2 . . 59.4(2) ?
C3 C7 H7 . . 114.8 ?
C9 C7 H7 . . 114.8 ?
C2 C7 H7 . . 114.8 ?
C12 C8 C3 . . 121.4(3) ?
C12 C8 H8 . . 119.3 ?
C3 C8 H8 . . 119.3 ?
C2 C9 C7 . . 60.9(2) ?
C2 C9 H9A . . 117.7 ?
C7 C9 H9A . . 117.7 ?
C2 C9 H9B . . 117.7 ?
C7 C9 H9B . . 117.7 ?
H9A C9 H9B . . 114.8 ?
C6 C10 C14 . . 119.0(3) ?
C6 C10 H10 . . 120.5 ?
C14 C10 H10 . . 120.5 ?
C4 C11 H11 . . 180.0 ?
C8 C12 C6 . . 119.1(3) ?
C8 C12 H12 . . 120.5 ?
C6 C12 H12 . . 120.5 ?
C5 C13 H13A . . 109.5 ?
C5 C13 H13B . . 109.5 ?
H13A C13 H13B . . 109.5 ?
C5 C13 H13C . . 109.5 ?
H13A C13 H13C . . 109.5 ?
H13B C13 H13C . . 109.5 ?
C10 C14 C3 . . 122.3(3) ?
C10 C14 H14 . . 118.8 ?
C3 C14 H14 . . 118.8 ?
C5 C15 H15A . . 109.5 ?
C5 C15 H15B . . 109.5 ?
H15A C15 H15B . . 109.5 ?
C5 C15 H15C . . 109.5 ?
H15A C15 H15C . . 109.5 ?
H15B C15 H15C . . 109.5 ?
C5 C16 H16A . . 109.5 ?
C5 C16 H16B . . 109.5 ?
H16A C16 H16B . . 109.5 ?
C5 C16 H16C . . 109.5 ?
H16A C16 H16C . . 109.5 ?
H16B C16 H16C . . 109.5 ?

loop_
_geom_bond_atom_site_label_1
_geom_bond_atom_site_label_2
_geom_bond_site_symmetry_2
_geom_bond_distance
_geom_bond_publ_flag
Br1 C6 . 1.894(3) ?
O1 C1 . 1.445(3) ?
O1 H1 . 0.82 ?
C1 C4 . 1.484(4) ?
C1 C2 . 1.511(4) ?
C1 C5 . 1.548(4) ?
C2 C9 . 1.494(5) ?
C2 C7 . 1.517(4) ?
C2 H2 . 0.98 ?
C3 C14 . 1.370(5) ?
C3 C8 . 1.391(5) ?
C3 C7 . 1.477(5) ?
C4 C11 . 1.165(5) ?
C5 C13 . 1.528(4) ?
C5 C15 . 1.527(5) ?
C5 C16 . 1.542(5) ?
C6 C10 . 1.366(6) ?
C6 C12 . 1.381(5) ?
C7 C9 . 1.499(5) ?
C7 H7 . 0.98 ?
C8 C12 . 1.382(5) ?
C8 H8 . 0.93 ?
C9 H9A . 0.97 ?
C9 H9B . 0.97 ?
C10 C14 . 1.383(6) ?
C10 H10 . 0.93 ?
C11 H11 . 0.93 ?
C12 H12 . 0.93 ?
C13 H13A . 0.96 ?
C13 H13B . 0.96 ?
C13 H13C . 0.96 ?
C14 H14 . 0.93 ?
C15 H15A . 0.96 ?
C15 H15B . 0.96 ?
C15 H15C . 0.96 ?
C16 H16A . 0.96 ?
C16 H16B . 0.96 ?
C16 H16C . 0.96 ?

loop_
_geom_torsion_atom_site_label_1
_geom_torsion_atom_site_label_2
_geom_torsion_atom_site_label_3
_geom_torsion_atom_site_label_4
_geom_torsion_site_symmetry_1
_geom_torsion_site_symmetry_2
_geom_torsion_site_symmetry_3
_geom_torsion_site_symmetry_4
_geom_torsion
_geom_torsion_publ_flag
O1 C1 C2 C9 . . . . -144.8(3) ?
C4 C1 C2 C9 . . . . -26.4(4) ?
C5 C1 C2 C9 . . . . 98.2(3) ?
O1 C1 C2 C7 . . . . -72.1(3) ?
C4 C1 C2 C7 . . . . 46.3(3) ?
C5 C1 C2 C7 . . . . 170.9(3) ?
O1 C1 C5 C13 . . . . 179.8(3) ?
C4 C1 C5 C13 . . . . 62.9(4) ?
C2 C1 C5 C13 . . . . -61.7(3) ?
O1 C1 C5 C15 . . . . -59.7(3) ?
C4 C1 C5 C15 . . . . -176.6(3) ?
C2 C1 C5 C15 . . . . 58.8(3) ?
O1 C1 C5 C16 . . . . 60.0(3) ?
C4 C1 C5 C16 . . . . -56.9(3) ?
C2 C1 C5 C16 . . . . 178.6(3) ?
C14 C3 C7 C9 . . . . -17.0(5) ?
C8 C3 C7 C9 . . . . 163.4(3) ?
C14 C3 C7 C2 . . . . 53.4(5) ?
C8 C3 C7 C2 . . . . -126.3(3) ?
C9 C2 C7 C3 . . . . -113.2(3) ?
C1 C2 C7 C3 . . . . 132.6(3) ?
C1 C2 C7 C9 . . . . -114.1(3) ?
C14 C3 C8 C12 . . . . -2.4(6) ?
C7 C3 C8 C12 . . . . 177.3(3) ?
C1 C2 C9 C7 . . . . 109.5(3) ?
C3 C7 C9 C2 . . . . 106.5(3) ?
C12 C6 C10 C14 . . . . -1.4(6) ?
Br1 C6 C10 C14 . . . . 179.7(3) ?
C3 C8 C12 C6 . . . . 0.1(6) ?
C10 C6 C12 C8 . . . . 1.9(6) ?
Br1 C6 C12 C8 . . . . -179.2(3) ?
C6 C10 C14 C3 . . . . -1.0(7) ?
C8 C3 C14 C10 . . . . 2.9(6) ?
C7 C3 C14 C10 . . . . -176.8(4) ?
